data_2204106
loop_
_publ_author_name
'Du, Miao'
'Cai, Hua'
'Zhao, Xiao-Jun'

_publ_section_title
;
 A two-dimensional hydrogen-bonding supramolecular architecture of
 bis(2,2'-bipyridine)[(<i>p</i>-phenylenedioxy)diacetato]copper(II)
 tetrahydrate
;
_journal_issue 8
_journal_name_full 'Acta Crystallographica Section E'
_journal_page_first m1139
_journal_page_last m1141
_journal_paper_doi 10.1107/S1600536804017064
_journal_volume 60
_journal_year 2004
_chemical_formula_iupac '[Cu (C10 H8 O6) (C10 H8 N2)2] , 4H2 O'
_chemical_formula_moiety 'C30 H24 Cu N4 O6 , 4H2 O'
_chemical_formula_sum 'C30 H32 Cu N4 O10'
_chemical_formula_weight 672.14
_chemical_name_systematic
;
[(p-phenylenedioxy)diacetato]bis(2,2'-bipyridine)copper(II) tetrahydrate
;
_space_group_IT_number 14
_symmetry_cell_setting monoclinic
_symmetry_space_group_name_Hall '-P 2yn'
_symmetry_space_group_name_H-M 'P 1 21/n 1'
_atom_sites_solution_hydrogens geom
_atom_sites_solution_primary direct
_atom_sites_solution_secondary difmap
_audit_creation_method SHELXL97
_cell_angle_alpha 90.00
_cell_angle_beta 91.459(5)
_cell_angle_gamma 90.00
_cell_formula_units_Z 4
_cell_length_a 14.460(4)
_cell_length_b 10.112(3)
_cell_length_c 20.394(5)
_cell_measurement_reflns_used 800
_cell_measurement_temperature 293(2)
_cell_measurement_theta_max 21.59
_cell_measurement_theta_min 2.64
_cell_volume 2981.0(14)
_computing_cell_refinement SMART
_computing_data_collection 'SMART (Bruker, 1998)'
_computing_data_reduction 'SAINT (Bruker, 1998)'
_computing_molecular_graphics 'DIAMOND (Brandenburg & Berndt, 1999)'
_computing_publication_material SHELXL97
_computing_structure_refinement 'SHELXL97 (Sheldrick, 1997)'
_computing_structure_solution 'SHELXS97 (Sheldrick, 1997)'
_diffrn_ambient_temperature 293(2)
_diffrn_measured_fraction_theta_full 0.995
_diffrn_measured_fraction_theta_max 0.995
_diffrn_measurement_device_type 'Bruker SMART CCD area-detector'
_diffrn_measurement_method '\f and \w'
_diffrn_radiation_monochromator graphite
_diffrn_radiation_source 'fine-focus sealed tube'
_diffrn_radiation_type MoK\a
_diffrn_radiation_wavelength 0.71073
_diffrn_reflns_av_R_equivalents 0.0889
_diffrn_reflns_av_sigmaI/netI 0.1164
_diffrn_reflns_limit_h_max 16
_diffrn_reflns_limit_h_min -18
_diffrn_reflns_limit_k_max 9
_diffrn_reflns_limit_k_min -12
_diffrn_reflns_limit_l_max 25
_diffrn_reflns_limit_l_min -25
_diffrn_reflns_number 16900
_diffrn_reflns_theta_full 26.44
_diffrn_reflns_theta_max 26.44
_diffrn_reflns_theta_min 1.71
_diffrn_standards_decay_% 0
_diffrn_standards_interval_count 0
_diffrn_standards_interval_time 0
_diffrn_standards_number 0
_exptl_absorpt_coefficient_mu 0.798
_exptl_absorpt_correction_T_max 0.923
_exptl_absorpt_correction_T_min 0.796
_exptl_absorpt_correction_type multi-scan
_exptl_absorpt_process_details '(SADABS; Sheldrick, 1996)'
_exptl_crystal_colour blue
_exptl_crystal_density_diffrn 1.498
_exptl_crystal_density_meas ?
_exptl_crystal_density_method .
_exptl_crystal_description block
_exptl_crystal_F_000 1396
_exptl_crystal_size_max 0.16
_exptl_crystal_size_mid 0.14
_exptl_crystal_size_min 0.10
_refine_diff_density_max 0.353
_refine_diff_density_min -0.428
_refine_ls_extinction_method none
_refine_ls_goodness_of_fit_ref 0.975
_refine_ls_hydrogen_treatment constr
_refine_ls_matrix_type full
_refine_ls_number_parameters 406
_refine_ls_number_reflns 6108
_refine_ls_number_restraints 0
_refine_ls_restrained_S_all 0.975
_refine_ls_R_factor_all 0.1331
_refine_ls_R_factor_gt 0.0540
_refine_ls_shift/su_max 0.000
_refine_ls_shift/su_mean 0.000
_refine_ls_structure_factor_coef Fsqd
_refine_ls_weighting_details 'calc w = 1/[\s^2^(Fo^2^)+(0.0677P)^2^] where P=(Fo^2^+2Fc^2^)/3'
_refine_ls_weighting_scheme calc
_refine_ls_wR_factor_gt 0.1223
_refine_ls_wR_factor_ref 0.1504
_reflns_number_gt 3301
_reflns_number_total 6108
_reflns_threshold_expression I>2\s(I)
_cod_data_source_file ww6234.cif
_cod_data_source_block I
_cod_depositor_comments
;
The following automatic conversions were performed:
'_symmetry_cell_setting' value 'Monoclinic' changed to 'monoclinic'
according to '/home/saulius/struct/CIF-dictionaries/cif_core.dic'
dictionary named 'cif_core.dic' version 2.4.1 from 2010-06-29.

Automatic conversion script
Id: cif_fix_enum 1527 2010-12-29 10:47:43Z saulius 

The following automatic conversions were performed:

'_symmetry_cell_setting' value 'Monoclinic' changed to 'monoclinic'
according to /home/saulius/struct/CIF-dictionaries/cif_core.dic
dictionary named 'cif_core.dic' version 2.4.1 from 2010-06-29.

Automatic conversion script
Id: cif_fix_values 1715 2011-07-08 13:25:40Z adriana 
;
_cod_original_cell_volume 2981.1(13)
_cod_original_sg_symbol_H-M 'P 21/n'
_cod_database_code 2204106
_cod_database_fobs_code 2204106

loop_
_symmetry_equiv_pos_as_xyz
'x, y, z'
'-x+1/2, y+1/2, -z+1/2'
'-x, -y, -z'
'x-1/2, -y-1/2, z-1/2'

loop_
_atom_site_label
_atom_site_fract_x
_atom_site_fract_y
_atom_site_fract_z
_atom_site_U_iso_or_equiv
_atom_site_adp_type
_atom_site_calc_flag
_atom_site_refinement_flags
_atom_site_occupancy
_atom_site_type_symbol
Cu1 0.25648(4) 0.94586(5) 0.99794(3) 0.03134(18) Uani d . 1 Cu
N1 0.3376(2) 0.8704(4) 0.93091(17) 0.0287(9) Uani d . 1 N
N2 0.3572(2) 1.0861(3) 0.99907(18) 0.0307(9) Uani d . 1 N
N3 0.1582(2) 1.0380(3) 0.92986(17) 0.0317(9) Uani d . 1 N
N4 0.1749(2) 1.0394(3) 1.05999(17) 0.0310(9) Uani d . 1 N
O1 0.1905(2) 0.7778(3) 1.01244(16) 0.0388(8) Uani d . 1 O
O2 0.2885(2) 0.7313(3) 1.09445(18) 0.0561(10) Uani d . 1 O
O3 0.1065(2) 0.5429(3) 1.01792(16) 0.0416(8) Uani d . 1 O
O4 0.2505(2) 0.3835(4) 0.78124(17) 0.0509(9) Uani d . 1 O
O5 0.4393(2) 0.4176(3) 0.80279(18) 0.0503(9) Uani d . 1 O
O6 0.4656(2) 0.2064(3) 0.77815(16) 0.0481(9) Uani d . 1 O
C1 0.3246(3) 0.7549(5) 0.9004(2) 0.0398(12) Uani d . 1 C
H1 0.2784 0.6988 0.9149 0.048 Uiso calc R 1 H
C2 0.3768(3) 0.7154(5) 0.8485(2) 0.0407(12) Uani d . 1 C
H2 0.3668 0.6335 0.8289 0.049 Uiso calc R 1 H
C3 0.4443(4) 0.7993(5) 0.8259(2) 0.0460(13) Uani d . 1 C
H3 0.4799 0.7753 0.7905 0.055 Uiso calc R 1 H
C4 0.4578(3) 0.9195(5) 0.8569(2) 0.0381(12) Uani d . 1 C
H4 0.5024 0.9780 0.8422 0.046 Uiso calc R 1 H
C5 0.4047(3) 0.9522(4) 0.9098(2) 0.0286(10) Uani d . 1 C
C6 0.4174(3) 1.0739(4) 0.9496(2) 0.0294(10) Uani d . 1 C
C7 0.4854(3) 1.1663(5) 0.9386(2) 0.0365(11) Uani d . 1 C
H7 0.5259 1.1556 0.9042 0.044 Uiso calc R 1 H
C8 0.4925(3) 1.2754(5) 0.9796(2) 0.0434(13) Uani d . 1 C
H8 0.5371 1.3399 0.9729 0.052 Uiso calc R 1 H
C9 0.4322(3) 1.2864(5) 1.0306(2) 0.0418(13) Uani d . 1 C
H9 0.4363 1.3580 1.0591 0.050 Uiso calc R 1 H
C10 0.3661(3) 1.1907(5) 1.0390(2) 0.0392(12) Uani d . 1 C
H10 0.3261 1.1988 1.0738 0.047 Uiso calc R 1 H
C11 0.1533(3) 1.0324(4) 0.8649(2) 0.0363(11) Uani d . 1 C
H11 0.1957 0.9801 0.8432 0.044 Uiso calc R 1 H
C12 0.0883(4) 1.1005(5) 0.8283(2) 0.0456(13) Uani d . 1 C
H12 0.0858 1.0930 0.7829 0.055 Uiso calc R 1 H
C13 0.0266(4) 1.1803(5) 0.8601(3) 0.0492(14) Uani d . 1 C
H13 -0.0172 1.2295 0.8364 0.059 Uiso calc R 1 H
C14 0.0309(3) 1.1861(5) 0.9272(2) 0.0417(12) Uani d . 1 C
H14 -0.0104 1.2389 0.9496 0.050 Uiso calc R 1 H
C15 0.0967(3) 1.1134(4) 0.9612(2) 0.0295(10) Uani d . 1 C
C16 0.1051(3) 1.1109(4) 1.0335(2) 0.0330(11) Uani d . 1 C
C17 0.0431(3) 1.1741(5) 1.0729(3) 0.0459(13) Uani d . 1 C
H17 -0.0058 1.2221 1.0543 0.055 Uiso calc R 1 H
C18 0.0540(4) 1.1658(5) 1.1403(3) 0.0561(15) Uani d . 1 C
H18 0.0132 1.2093 1.1674 0.067 Uiso calc R 1 H
C19 0.1249(4) 1.0935(5) 1.1666(3) 0.0510(14) Uani d . 1 C
H19 0.1331 1.0865 1.2119 0.061 Uiso calc R 1 H
C20 0.1840(3) 1.0313(5) 1.1257(2) 0.0423(12) Uani d . 1 C
H20 0.2324 0.9816 1.1438 0.051 Uiso calc R 1 H
C21 0.2209(3) 0.7053(5) 1.0584(2) 0.0347(11) Uani d . 1 C
C22 0.1673(3) 0.5789(5) 1.0707(2) 0.0408(12) Uani d . 1 C
H22A 0.2108 0.5074 1.0787 0.049 Uiso calc R 1 H
H22B 0.1316 0.5900 1.1099 0.049 Uiso calc R 1 H
C23 0.1472(3) 0.5001(4) 0.9610(2) 0.0361(11) Uani d . 1 C
C24 0.1002(3) 0.5243(5) 0.9025(3) 0.0434(13) Uani d . 1 C
H24 0.0438 0.5684 0.9028 0.052 Uiso calc R 1 H
C25 0.1351(3) 0.4844(5) 0.8437(2) 0.0421(12) Uani d . 1 C
H25 0.1022 0.5017 0.8049 0.050 Uiso calc R 1 H
C26 0.2195(3) 0.4181(4) 0.8420(2) 0.0356(11) Uani d . 1 C
C27 0.2663(3) 0.3943(5) 0.8999(3) 0.0480(14) Uani d . 1 C
H27 0.3225 0.3496 0.8997 0.058 Uiso calc R 1 H
C28 0.2306(3) 0.4363(5) 0.9595(2) 0.0456(13) Uani d . 1 C
H28 0.2638 0.4207 0.9984 0.055 Uiso calc R 1 H
C29 0.3127(3) 0.2746(5) 0.7769(3) 0.0444(13) Uani d . 1 C
H29A 0.3040 0.2347 0.7340 0.053 Uiso calc R 1 H
H29B 0.2952 0.2091 0.8091 0.053 Uiso calc R 1 H
C30 0.4151(3) 0.3037(5) 0.7873(2) 0.0363(11) Uani d . 1 C
O7 0.6454(3) 0.1500(3) 0.78322(19) 0.0674(11) Uani d . 1 O
H7A 0.5905 0.1775 0.7764 0.101 Uiso d R 1 H
H7B 0.6704 0.1882 0.8163 0.101 Uiso d R 1 H
O8 0.6076(3) 0.4814(4) 0.8512(2) 0.0674(11) Uani d . 1 O
H8A 0.5615 0.4556 0.8278 0.101 Uiso d R 1 H
H8B 0.6493 0.4222 0.8529 0.101 Uiso d R 1 H
O9 0.2890(3) 0.3094(4) 0.1865(2) 0.0973(16) Uani d . 1 O
H9A 0.3171 0.3785 0.1740 0.146 Uiso d R 1 H
H9B 0.2647 0.3228 0.2234 0.146 Uiso d R 1 H
O10 0.6235(3) 0.8834(5) 0.7320(2) 0.0928(15) Uani d . 1 O
H10A 0.6478 0.9583 0.7403 0.139 Uiso d R 1 H
H10B 0.6581 0.8212 0.7462 0.139 Uiso d R 1 H

loop_
_atom_site_aniso_label
_atom_site_aniso_U_11
_atom_site_aniso_U_22
_atom_site_aniso_U_33
_atom_site_aniso_U_12
_atom_site_aniso_U_13
_atom_site_aniso_U_23
Cu1 0.0285(3) 0.0332(3) 0.0325(3) 0.0018(3) 0.0040(2) -0.0030(3)
N1 0.027(2) 0.029(2) 0.030(2) 0.0021(16) -0.0006(17) -0.0020(16)
N2 0.031(2) 0.029(2) 0.032(2) 0.0019(16) -0.0042(18) -0.0042(17)
N3 0.035(2) 0.032(2) 0.028(2) 0.0003(17) 0.0031(17) 0.0003(17)
N4 0.029(2) 0.034(2) 0.030(2) -0.0005(17) 0.0020(16) -0.0034(17)
O1 0.0396(19) 0.036(2) 0.041(2) -0.0014(15) 0.0010(16) 0.0012(16)
O2 0.046(2) 0.061(3) 0.060(2) -0.0086(18) -0.0162(19) 0.0006(19)
O3 0.0335(17) 0.043(2) 0.049(2) -0.0017(15) 0.0085(16) -0.0080(17)
O4 0.044(2) 0.063(2) 0.046(2) 0.0154(17) -0.0021(18) -0.0062(18)
O5 0.043(2) 0.037(2) 0.071(3) -0.0010(16) 0.0030(19) -0.0051(18)
O6 0.041(2) 0.048(2) 0.056(2) 0.0116(17) 0.0060(17) 0.0008(18)
C1 0.040(3) 0.033(3) 0.047(3) 0.000(2) 0.003(2) -0.004(2)
C2 0.047(3) 0.035(3) 0.041(3) 0.002(2) 0.003(2) -0.011(2)
C3 0.056(3) 0.053(4) 0.030(3) 0.001(3) 0.012(3) -0.006(2)
C4 0.043(3) 0.040(3) 0.031(3) -0.002(2) 0.009(2) 0.004(2)
C5 0.029(2) 0.029(3) 0.028(2) 0.005(2) -0.0012(19) 0.001(2)
C6 0.028(2) 0.031(3) 0.028(2) 0.003(2) -0.0051(19) 0.004(2)
C7 0.035(3) 0.038(3) 0.037(3) 0.002(2) 0.001(2) 0.007(2)
C8 0.045(3) 0.035(3) 0.050(3) -0.004(2) -0.006(3) 0.003(2)
C9 0.047(3) 0.034(3) 0.044(3) 0.004(2) -0.016(3) -0.004(2)
C10 0.041(3) 0.038(3) 0.038(3) 0.007(2) 0.001(2) -0.003(2)
C11 0.041(3) 0.038(3) 0.030(3) 0.004(2) 0.005(2) 0.001(2)
C12 0.061(3) 0.047(3) 0.028(3) -0.001(3) -0.001(3) 0.006(2)
C13 0.058(3) 0.044(3) 0.044(3) 0.010(3) -0.008(3) 0.007(3)
C14 0.039(3) 0.042(3) 0.044(3) 0.009(2) 0.003(2) -0.002(2)
C15 0.026(2) 0.025(2) 0.037(3) -0.0036(19) 0.006(2) -0.004(2)
C16 0.027(2) 0.029(3) 0.043(3) -0.001(2) 0.008(2) -0.006(2)
C17 0.046(3) 0.039(3) 0.053(4) 0.007(2) 0.009(3) -0.009(3)
C18 0.061(4) 0.063(4) 0.046(4) 0.002(3) 0.023(3) -0.016(3)
C19 0.068(4) 0.054(4) 0.031(3) -0.007(3) 0.009(3) -0.005(3)
C20 0.048(3) 0.045(3) 0.034(3) 0.000(2) 0.002(2) -0.002(2)
C21 0.030(3) 0.036(3) 0.038(3) 0.004(2) 0.008(2) -0.004(2)
C22 0.045(3) 0.041(3) 0.037(3) 0.003(2) 0.005(2) 0.004(2)
C23 0.030(3) 0.029(3) 0.049(3) -0.007(2) 0.002(2) 0.002(2)
C24 0.030(3) 0.038(3) 0.062(4) 0.006(2) -0.003(2) -0.005(3)
C25 0.038(3) 0.043(3) 0.044(3) 0.005(2) -0.008(2) -0.005(2)
C26 0.031(2) 0.037(3) 0.039(3) 0.003(2) -0.002(2) -0.004(2)
C27 0.038(3) 0.051(3) 0.055(4) 0.020(2) 0.006(3) 0.008(3)
C28 0.039(3) 0.058(3) 0.040(3) 0.015(3) 0.000(2) 0.004(3)
C29 0.040(3) 0.047(3) 0.046(3) 0.002(2) 0.002(2) -0.013(2)
C30 0.038(3) 0.046(3) 0.025(3) 0.001(2) 0.005(2) 0.008(2)
O7 0.054(2) 0.068(3) 0.080(3) 0.015(2) -0.011(2) -0.008(2)
O8 0.053(2) 0.055(3) 0.093(3) -0.0059(19) -0.015(2) -0.004(2)
O9 0.090(3) 0.066(3) 0.137(4) -0.015(3) 0.042(3) -0.006(3)
O10 0.104(4) 0.096(4) 0.078(3) -0.020(3) -0.003(3) -0.013(3)

loop_
_atom_type_symbol
_atom_type_description
_atom_type_scat_dispersion_real
_atom_type_scat_dispersion_imag
_atom_type_scat_source
C C 0.0033 0.0016 'International Tables Vol C Tables 4.2.6.8 and 6.1.1.4'
H H 0.0000 0.0000 'International Tables Vol C Tables 4.2.6.8 and 6.1.1.4'
N N 0.0061 0.0033 'International Tables Vol C Tables 4.2.6.8 and 6.1.1.4'
O O 0.0106 0.0060 'International Tables Vol C Tables 4.2.6.8 and 6.1.1.4'
Cu Cu 0.3201 1.2651 'International Tables Vol C Tables 4.2.6.8 and 6.1.1.4'

loop_
_geom_angle_atom_site_label_1
_geom_angle_atom_site_label_2
_geom_angle_atom_site_label_3
_geom_angle
_geom_angle_publ_flag
O1 Cu1 N1 93.94(14) yes
O1 Cu1 N4 91.00(13) yes
N1 Cu1 N4 173.98(15) yes
O1 Cu1 N2 161.33(14) yes
N1 Cu1 N2 80.76(15) yes
N4 Cu1 N2 95.58(14) yes
O1 Cu1 N3 98.89(13) yes
N1 Cu1 N3 96.54(14) yes
N4 Cu1 N3 79.28(14) yes
N2 Cu1 N3 99.49(14) yes
C1 N1 C5 118.7(4) ?
C1 N1 Cu1 125.5(3) ?
C5 N1 Cu1 115.3(3) ?
C10 N2 C6 118.1(4) ?
C10 N2 Cu1 128.0(3) ?
C6 N2 Cu1 113.7(3) ?
C11 N3 C15 118.7(4) ?
C11 N3 Cu1 129.6(3) ?
C15 N3 Cu1 111.6(3) ?
C16 N4 C20 119.1(4) ?
C16 N4 Cu1 116.9(3) ?
C20 N4 Cu1 124.0(3) ?
C21 O1 Cu1 116.8(3) ?
C23 O3 C22 116.6(3) ?
C26 O4 C29 118.2(4) ?
N1 C1 C2 122.7(5) ?
N1 C1 H1 118.7 ?
C2 C1 H1 118.7 ?
C1 C2 C3 119.0(5) ?
C1 C2 H2 120.5 ?
C3 C2 H2 120.5 ?
C2 C3 C4 118.7(4) ?
C2 C3 H3 120.6 ?
C4 C3 H3 120.6 ?
C5 C4 C3 119.5(4) ?
C5 C4 H4 120.2 ?
C3 C4 H4 120.2 ?
N1 C5 C4 121.4(4) ?
N1 C5 C6 114.4(4) ?
C4 C5 C6 124.3(4) ?
N2 C6 C7 122.3(4) ?
N2 C6 C5 114.2(4) ?
C7 C6 C5 123.5(4) ?
C6 C7 C8 118.8(4) ?
C6 C7 H7 120.6 ?
C8 C7 H7 120.6 ?
C9 C8 C7 118.8(5) ?
C9 C8 H8 120.6 ?
C7 C8 H8 120.6 ?
C10 C9 C8 119.6(5) ?
C10 C9 H9 120.2 ?
C8 C9 H9 120.2 ?
N2 C10 C9 122.4(5) ?
N2 C10 H10 118.8 ?
C9 C10 H10 118.8 ?
N3 C11 C12 122.7(4) ?
N3 C11 H11 118.6 ?
C12 C11 H11 118.6 ?
C11 C12 C13 118.8(5) ?
C11 C12 H12 120.6 ?
C13 C12 H12 120.6 ?
C14 C13 C12 118.8(5) ?
C14 C13 H13 120.6 ?
C12 C13 H13 120.6 ?
C13 C14 C15 119.7(5) ?
C13 C14 H14 120.2 ?
C15 C14 H14 120.2 ?
N3 C15 C14 121.3(4) ?
N3 C15 C16 115.3(4) ?
C14 C15 C16 123.5(4) ?
N4 C16 C17 120.7(4) ?
N4 C16 C15 116.8(4) ?
C17 C16 C15 122.5(4) ?
C16 C17 C18 119.5(5) ?
C16 C17 H17 120.3 ?
C18 C17 H17 120.3 ?
C19 C18 C17 119.5(5) ?
C19 C18 H18 120.3 ?
C17 C18 H18 120.3 ?
C18 C19 C20 119.0(5) ?
C18 C19 H19 120.5 ?
C20 C19 H19 120.5 ?
N4 C20 C19 122.3(5) ?
N4 C20 H20 118.8 ?
C19 C20 H20 118.8 ?
O2 C21 O1 125.1(5) ?
O2 C21 C22 118.7(4) ?
O1 C21 C22 116.3(4) ?
O3 C22 C21 113.5(4) ?
O3 C22 H22A 108.9 ?
C21 C22 H22A 108.9 ?
O3 C22 H22B 108.9 ?
C21 C22 H22B 108.9 ?
H22A C22 H22B 107.7 ?
C28 C23 C24 118.6(5) ?
C28 C23 O3 124.1(5) ?
C24 C23 O3 117.3(4) ?
C25 C24 C23 121.3(4) ?
C25 C24 H24 119.4 ?
C23 C24 H24 119.4 ?
C24 C25 C26 120.3(5) ?
C24 C25 H25 119.8 ?
C26 C25 H25 119.8 ?
C27 C26 O4 124.7(4) ?
C27 C26 C25 118.5(4) ?
O4 C26 C25 116.8(4) ?
C26 C27 C28 120.8(4) ?
C26 C27 H27 119.6 ?
C28 C27 H27 119.6 ?
C23 C28 C27 120.5(5) ?
C23 C28 H28 119.7 ?
C27 C28 H28 119.7 ?
O4 C29 C30 117.1(4) ?
O4 C29 H29A 108.0 ?
C30 C29 H29A 108.0 ?
O4 C29 H29B 108.0 ?
C30 C29 H29B 108.0 ?
H29A C29 H29B 107.3 ?
O5 C30 O6 127.6(5) ?
O5 C30 C29 118.9(4) ?
O6 C30 C29 113.6(4) ?
H7A O7 H7B 111.0 ?
H8A O8 H8B 110.5 ?
H9A O9 H9B 110.2 ?
H10A O10 H10B 110.7 ?

loop_
_geom_bond_atom_site_label_1
_geom_bond_atom_site_label_2
_geom_bond_distance
_geom_bond_publ_flag
Cu1 O1 1.975(3) yes
Cu1 N1 1.977(3) yes
Cu1 N4 1.990(3) yes
Cu1 N2 2.032(4) yes
Cu1 N3 2.172(4) yes
N1 C1 1.334(5) ?
N1 C5 1.354(5) ?
N2 C10 1.340(5) ?
N2 C6 1.355(5) ?
N3 C11 1.327(5) ?
N3 C15 1.345(5) ?
N4 C16 1.344(5) ?
N4 C20 1.346(6) ?
O1 C21 1.259(5) yes
O2 C21 1.237(5) yes
O3 C23 1.383(5) ?
O3 C22 1.419(5) ?
O4 C26 1.373(5) ?
O4 C29 1.427(5) ?
O5 C30 1.241(6) yes
O6 C30 1.243(5) yes
C1 C2 1.375(6) ?
C1 H1 0.9300 ?
C2 C3 1.380(7) ?
C2 H2 0.9300 ?
C3 C4 1.382(6) ?
C3 H3 0.9300 ?
C4 C5 1.380(6) ?
C4 H4 0.9300 ?
C5 C6 1.484(6) ?
C6 C7 1.379(6) ?
C7 C8 1.387(6) ?
C7 H7 0.9300 ?
C8 C9 1.377(7) ?
C8 H8 0.9300 ?
C9 C10 1.374(6) ?
C9 H9 0.9300 ?
C10 H10 0.9300 ?
C11 C12 1.370(6) ?
C11 H11 0.9300 ?
C12 C13 1.377(7) ?
C12 H12 0.9300 ?
C13 C14 1.369(7) ?
C13 H13 0.9300 ?
C14 C15 1.377(6) ?
C14 H14 0.9300 ?
C15 C16 1.477(6) ?
C16 C17 1.376(6) ?
C17 C18 1.382(7) ?
C17 H17 0.9300 ?
C18 C19 1.358(7) ?
C18 H18 0.9300 ?
C19 C20 1.364(7) ?
C19 H19 0.9300 ?
C20 H20 0.9300 ?
C21 C22 1.520(6) ?
C22 H22A 0.9700 ?
C22 H22B 0.9700 ?
C23 C28 1.369(6) ?
C23 C24 1.381(7) ?
C24 C25 1.372(7) ?
C24 H24 0.9300 ?
C25 C26 1.394(6) ?
C25 H25 0.9300 ?
C26 C27 1.368(7) ?
C27 C28 1.398(7) ?
C27 H27 0.9300 ?
C28 H28 0.9300 ?
C29 C30 1.519(6) ?
C29 H29A 0.9700 ?
C29 H29B 0.9700 ?
O7 H7A 0.8499 ?
O7 H7B 0.8500 ?
O8 H8A 0.8502 ?
O8 H8B 0.8500 ?
O9 H9A 0.8501 ?
O9 H9B 0.8502 ?
O10 H10A 0.8502 ?
O10 H10B 0.8504 ?

loop_
_geom_hbond_atom_site_label_D
_geom_hbond_atom_site_label_H
_geom_hbond_atom_site_label_A
_geom_hbond_site_symmetry_A
_geom_hbond_distance_DH
_geom_hbond_distance_HA
_geom_hbond_distance_DA
_geom_hbond_angle_DHA
O7 H7A O6 . 0.85 1.83 2.661(5) 165
O7 H7B O2 3_667 0.85 2.07 2.908(5) 170
O8 H8A O5 . 0.85 1.87 2.681(5) 160
O8 H8B O2 3_667 0.85 2.08 2.834(5) 148
O9 H9A O8 3_666 0.85 1.87 2.713(6) 173
O9 H9B O7 4_565 0.85 2.16 2.930(6) 151
O10 H10A O7 1_565 0.85 2.13 2.905(6) 152
O10 H10B O9 3_666 0.85 2.04 2.839(7) 156

loop_
_geom_torsion_atom_site_label_1
_geom_torsion_atom_site_label_2
_geom_torsion_atom_site_label_3
_geom_torsion_atom_site_label_4
_geom_torsion
O1 Cu1 N1 C1 14.4(4)
N2 Cu1 N1 C1 176.4(4)
N3 Cu1 N1 C1 -85.0(4)
O1 Cu1 N1 C5 -173.8(3)
N2 Cu1 N1 C5 -11.9(3)
N3 Cu1 N1 C5 86.7(3)
O1 Cu1 N2 C10 -100.2(5)
N1 Cu1 N2 C10 -174.9(4)
N4 Cu1 N2 C10 10.0(4)
N3 Cu1 N2 C10 90.0(4)
O1 Cu1 N2 C6 85.0(5)
N1 Cu1 N2 C6 10.3(3)
N4 Cu1 N2 C6 -164.9(3)
N3 Cu1 N2 C6 -84.9(3)
O1 Cu1 N3 C11 -90.0(4)
N1 Cu1 N3 C11 5.0(4)
N4 Cu1 N3 C11 -179.4(4)
N2 Cu1 N3 C11 86.7(4)
O1 Cu1 N3 C15 92.0(3)
N1 Cu1 N3 C15 -173.0(3)
N4 Cu1 N3 C15 2.6(3)
N2 Cu1 N3 C15 -91.3(3)
O1 Cu1 N4 C16 -100.0(3)
N2 Cu1 N4 C16 97.5(3)
N3 Cu1 N4 C16 -1.1(3)
O1 Cu1 N4 C20 77.8(4)
N2 Cu1 N4 C20 -84.7(4)
N3 Cu1 N4 C20 176.6(4)
N1 Cu1 O1 C21 93.7(3)
N4 Cu1 O1 C21 -89.8(3)
N2 Cu1 O1 C21 21.1(6)
N3 Cu1 O1 C21 -169.1(3)
C5 N1 C1 C2 0.1(7)
Cu1 N1 C1 C2 171.6(4)
N1 C1 C2 C3 -1.3(7)
C1 C2 C3 C4 0.9(7)
C2 C3 C4 C5 0.7(7)
C1 N1 C5 C4 1.5(6)
Cu1 N1 C5 C4 -170.8(3)
C1 N1 C5 C6 -176.3(4)
Cu1 N1 C5 C6 11.4(4)
C3 C4 C5 N1 -1.9(7)
C3 C4 C5 C6 175.7(4)
C10 N2 C6 C7 -1.4(6)
Cu1 N2 C6 C7 174.1(3)
C10 N2 C6 C5 177.5(4)
Cu1 N2 C6 C5 -7.1(4)
N1 C5 C6 N2 -2.5(5)
C4 C5 C6 N2 179.7(4)
N1 C5 C6 C7 176.3(4)
C4 C5 C6 C7 -1.5(7)
N2 C6 C7 C8 0.1(7)
C5 C6 C7 C8 -178.6(4)
C6 C7 C8 C9 1.0(7)
C7 C8 C9 C10 -0.9(7)
C6 N2 C10 C9 1.5(6)
Cu1 N2 C10 C9 -173.1(3)
C8 C9 C10 N2 -0.4(7)
C15 N3 C11 C12 0.2(7)
Cu1 N3 C11 C12 -177.7(4)
N3 C11 C12 C13 1.4(8)
C11 C12 C13 C14 -1.7(8)
C12 C13 C14 C15 0.5(8)
C11 N3 C15 C14 -1.5(6)
Cu1 N3 C15 C14 176.8(3)
C11 N3 C15 C16 178.2(4)
Cu1 N3 C15 C16 -3.5(5)
C13 C14 C15 N3 1.2(7)
C13 C14 C15 C16 -178.5(5)
C20 N4 C16 C17 -0.7(7)
Cu1 N4 C16 C17 177.2(3)
C20 N4 C16 C15 -178.3(4)
Cu1 N4 C16 C15 -0.4(5)
N3 C15 C16 N4 2.8(6)
C14 C15 C16 N4 -177.5(4)
N3 C15 C16 C17 -174.8(4)
C14 C15 C16 C17 4.9(7)
N4 C16 C17 C18 1.3(7)
C15 C16 C17 C18 178.8(5)
C16 C17 C18 C19 -1.1(8)
C17 C18 C19 C20 0.3(8)
C16 N4 C20 C19 -0.1(7)
Cu1 N4 C20 C19 -177.8(4)
C18 C19 C20 N4 0.3(8)
Cu1 O1 C21 O2 -0.3(6)
Cu1 O1 C21 C22 177.7(3)
C23 O3 C22 C21 69.7(5)
O2 C21 C22 O3 -165.5(4)
O1 C21 C22 O3 16.4(6)
C22 O3 C23 C28 30.0(6)
C22 O3 C23 C24 -149.8(4)
C28 C23 C24 C25 0.7(7)
O3 C23 C24 C25 -179.5(4)
C23 C24 C25 C26 0.0(8)
C29 O4 C26 C27 26.1(7)
C29 O4 C26 C25 -155.2(4)
C24 C25 C26 C27 -0.1(7)
C24 C25 C26 O4 -178.9(4)
O4 C26 C27 C28 178.2(5)
C25 C26 C27 C28 -0.4(7)
C24 C23 C28 C27 -1.2(7)
O3 C23 C28 C27 178.9(4)
C26 C27 C28 C23 1.1(8)
C26 O4 C29 C30 -86.3(5)
O4 C29 C30 O5 4.4(7)
O4 C29 C30 O6 -175.1(4)
